data_7027053
loop_
_publ_author_name
'Bhattacharyya, Sibaprasad'
'Banerjee, Sangeeta'
'Kumar Dirghangi, Bimal'
'Menon, Mahua'
'Chakravorty, Animesh'

_publ_section_title
;
 Synthesis, structure and redox behaviour of facial [ReIIIL(PPh3)Cl3] and
 its stereoretentive conversion to [ReIVL&#x2032;(PPh3)Cl3] via metal
 promoted aldimine&#x2005;\\rightarrow &#x2005;amide oxidation
 (L&#x2005;=&#x2005;pyridine-2-aldimine;
 L&#x2032;&#x2005;=&#x2005;pyridine-2-carboxamide)
;
_journal_issue 2
_journal_name_full 'Journal of the Chemical Society, Dalton Transactions'
_journal_page_first 155
_journal_paper_doi 10.1039/a806346j
_journal_year 1999
_chemical_formula_sum 'C30 H25 Cl4 N2 O2 P Re'
_chemical_formula_weight 804.49
_chemical_name_systematic
; 
 ? 
;
_space_group_IT_number 2
_symmetry_cell_setting triclinic
_symmetry_space_group_name_Hall '-P 1'
_symmetry_space_group_name_H-M 'P -1'
_atom_sites_solution_hydrogens geom
_atom_sites_solution_primary 'Patterson Heavey atom Method'
_atom_sites_solution_secondary difmap
_audit_creation_method SHELXL
_cell_angle_alpha 76.26(4)
_cell_angle_beta 88.11(5)
_cell_angle_gamma 67.40(4)
_cell_formula_units_Z 2
_cell_length_a 9.994(6)
_cell_length_b 11.617(6)
_cell_length_c 15.135(9)
_cell_measurement_reflns_used 30
_cell_measurement_temperature 293(2)
_cell_measurement_theta_max 14
_cell_measurement_theta_min 7
_cell_volume 1572.5(17)
_computing_cell_refinement 'Siemens SHELXTL PLUS'
_computing_data_collection 'Siemens SHELXTL PLUS'
_computing_data_reduction 'Siemens SHELXTL PLUS'
_computing_molecular_graphics 'Siemens SHELXTL V 5.03'
_computing_publication_material 'Siemens SHELXTL V 5.03'
_computing_structure_refinement 'SHELXTL V 5.03 (Sheldrick, 1993)'
_computing_structure_solution 'SHELXTL V 5.03 (Sheldrick, 1990)'
_diffrn_ambient_temperature 293(2)
_diffrn_measurement_device 'Siemens R3m/V'
_diffrn_measurement_method '\w scans'
_diffrn_radiation_monochromator graphite
_diffrn_radiation_source 'fine-focus sealed tube'
_diffrn_radiation_type MoK\a
_diffrn_radiation_wavelength 0.71073
_diffrn_reflns_av_R_equivalents 0.0508
_diffrn_reflns_av_sigmaI/netI 0.0351
_diffrn_reflns_limit_h_max 11
_diffrn_reflns_limit_h_min 0
_diffrn_reflns_limit_k_max 13
_diffrn_reflns_limit_k_min -11
_diffrn_reflns_limit_l_max 17
_diffrn_reflns_limit_l_min -16
_diffrn_reflns_number 4733
_diffrn_reflns_theta_max 23.55
_diffrn_reflns_theta_min 1.96
_diffrn_standards_decay_% nil
_diffrn_standards_interval_count 198
_diffrn_standards_number 2
_exptl_absorpt_coefficient_mu 4.285
_exptl_absorpt_correction_T_max 0.427
_exptl_absorpt_correction_T_min 0.227
_exptl_absorpt_correction_type Semi-empirical
_exptl_crystal_colour Orange
_exptl_crystal_density_diffrn 1.699
_exptl_crystal_description Parallelopiped
_exptl_crystal_F_000 786
_exptl_crystal_size_max 0.42
_exptl_crystal_size_mid 0.32
_exptl_crystal_size_min 0.2
_refine_diff_density_max 3.087
_refine_diff_density_min -1.727
_refine_diff_density_rms 0.189
_refine_ls_extinction_method none
_refine_ls_goodness_of_fit_all 1.153
_refine_ls_goodness_of_fit_obs 1.177
_refine_ls_hydrogen_treatment 'riding model'
_refine_ls_matrix_type full
_refine_ls_number_parameters 357
_refine_ls_number_reflns 4652
_refine_ls_number_restraints 0
_refine_ls_restrained_S_all 1.288
_refine_ls_restrained_S_obs 1.177
_refine_ls_R_factor_all 0.0620
_refine_ls_R_factor_obs 0.0506
_refine_ls_shift/esd_max 0.002
_refine_ls_shift/esd_mean 0.000
_refine_ls_structure_factor_coef Fsqd
_refine_ls_weighting_details 'w=1/[\s^2^(Fo^2^)+(0.0874P)^2^+3.1243P] where P=(Fo^2^+2Fc^2^)/3'
_refine_ls_weighting_scheme calc
_refine_ls_wR_factor_all 0.1554
_refine_ls_wR_factor_obs 0.1319
_reflns_number_observed 4054
_reflns_number_total 4663
_reflns_observed_criterion >2sigma(I)
_cod_data_source_file 806346Jsup1.cif
_cod_data_source_block fac-ReL4'
_cod_depositor_comments
;
The following automatic conversions were performed:

'_symmetry_cell_setting' value 'Triclinic' changed to 'triclinic'
according to /home/saulius/struct/CIF-dictionaries/cif_core.dic
dictionary named 'cif_core.dic' version 2.4.2 from 2011-04-26.

Automatic conversion script
Id: cif_fix_values 1891 2012-01-12 08:04:46Z andrius 

The following automatic conversions were performed:

'_refine_ls_weighting_scheme' value 'calc
w=1/[\s^2^(Fo^2^)+(0.0874P)^2^+3.1243P] where P=(Fo^2^+2Fc^2^)/3' was
changed to 'calc'. New tag '_refine_ls_weighting_details' was
created. The value of the new tag was set to
'w=1/[\s^2^(Fo^2^)+(0.0874P)^2^+3.1243P] where P=(Fo^2^+2Fc^2^)/3'.

Automatic conversion script
Id: cif_fix_values 3143 2015-03-26 13:38:13Z robertas 
;
_cod_original_cell_volume 1572.5(16)
_cod_original_sg_symbol_H-M P(-1)
_cod_database_code 7027053

loop_
_symmetry_equiv_pos_as_xyz
'x, y, z'
'-x, -y, -z'

loop_
_atom_site_aniso_label
_atom_site_aniso_U_11
_atom_site_aniso_U_22
_atom_site_aniso_U_33
_atom_site_aniso_U_23
_atom_site_aniso_U_13
_atom_site_aniso_U_12
Re 0.0338(2) 0.0346(2) 0.0355(2) -0.0020(2) 0.00174(15) -0.0156(2)
N1 0.033(4) 0.038(4) 0.052(5) -0.004(4) 0.010(4) -0.023(4)
N2 0.037(4) 0.028(4) 0.039(4) -0.001(3) 0.004(3) -0.007(3)
P 0.0422(13) 0.0323(13) 0.0362(13) -0.0028(10) 0.0035(10) -0.0161(11)
O1 0.060(4) 0.041(4) 0.048(4) 0.006(3) 0.003(3) -0.023(3)
Cl1 0.075(2) 0.0453(14) 0.049(2) -0.0193(12) 0.0109(13) -0.0265(13)
Cl2 0.0361(12) 0.065(2) 0.060(2) -0.0053(13) 0.0047(11) -0.0270(12)
Cl3 0.0550(14) 0.0420(13) 0.0399(13) 0.0006(11) -0.0062(11) -0.0206(11)
Cl4 0.046(2) 0.104(3) 0.073(2) 0.006(2) -0.0110(15) 0.004(2)
C1 0.048(6) 0.068(8) 0.068(8) 0.015(6) -0.015(6) -0.031(6)
C2 0.048(7) 0.104(12) 0.141(15) 0.046(10) -0.033(8) -0.046(8)
C3 0.044(7) 0.067(8) 0.123(12) 0.023(8) -0.004(7) -0.032(6)
C4 0.047(6) 0.056(7) 0.087(9) 0.016(6) 0.004(6) -0.026(6)
C5 0.040(5) 0.044(6) 0.040(5) -0.008(5) 0.008(4) -0.019(4)
C6 0.042(5) 0.032(5) 0.042(6) -0.013(5) 0.008(4) -0.012(4)
C7 0.037(5) 0.035(5) 0.040(5) -0.001(4) 0.001(4) -0.014(4)
C8 0.052(6) 0.045(6) 0.046(6) -0.015(5) 0.008(5) -0.011(5)
C9 0.056(7) 0.076(8) 0.038(6) -0.004(6) -0.006(5) -0.020(6)
C10 0.032(5) 0.057(7) 0.055(7) -0.003(5) 0.006(5) -0.009(5)
C11 0.048(6) 0.055(7) 0.053(7) -0.014(5) 0.006(5) -0.005(5)
C12 0.055(7) 0.064(7) 0.043(6) -0.019(5) 0.001(5) -0.017(6)
C13 0.053(6) 0.045(6) 0.055(7) -0.015(5) 0.007(5) -0.013(5)
C14 0.062(8) 0.085(9) 0.066(8) -0.014(7) 0.021(6) -0.034(7)
C15 0.057(9) 0.128(15) 0.114(14) -0.025(12) 0.025(9) -0.036(10)
C16 0.048(8) 0.166(19) 0.140(17) -0.087(16) 0.012(10) -0.024(11)
C17 0.059(8) 0.089(10) 0.086(10) -0.033(8) -0.012(7) -0.017(7)
C18 0.057(7) 0.056(7) 0.065(8) -0.028(6) -0.003(6) -0.010(6)
C19 0.075(8) 0.040(6) 0.044(6) -0.004(5) -0.009(6) -0.023(5)
C20 0.153(16) 0.149(16) 0.050(9) -0.022(10) 0.013(10) -0.090(14)
C21 0.227(26) 0.142(18) 0.041(9) -0.017(10) 0.007(12) -0.108(19)
C22 0.187(23) 0.078(11) 0.071(12) 0.001(9) -0.065(14) -0.044(13)
C23 0.121(16) 0.149(19) 0.116(17) -0.043(15) -0.065(14) -0.025(14)
C24 0.080(10) 0.111(12) 0.064(9) -0.017(8) -0.024(7) -0.025(9)
C25 0.041(5) 0.029(5) 0.041(5) -0.003(4) -0.001(4) -0.015(4)
C26 0.064(7) 0.046(6) 0.048(6) -0.010(5) 0.013(5) -0.030(5)
C27 0.092(9) 0.068(8) 0.071(9) -0.010(7) 0.018(7) -0.056(8)
C28 0.107(11) 0.044(7) 0.070(9) 0.001(6) 0.000(8) -0.040(7)
C29 0.102(10) 0.034(6) 0.070(8) -0.011(6) -0.001(7) -0.030(6)
C30 0.078(8) 0.041(6) 0.053(7) -0.023(5) 0.009(6) -0.028(6)

loop_
_atom_site_label
_atom_site_type_symbol
_atom_site_fract_x
_atom_site_fract_y
_atom_site_fract_z
_atom_site_U_iso_or_equiv
_atom_site_thermal_displace_type
_atom_site_occupancy
_atom_site_calc_flag
_atom_site_refinement_flags
Re Re 0.15241(4) 0.23317(3) 0.34727(3) 0.0351(2) Uani 1 d .
N1 N 0.3461(8) 0.2674(7) 0.3249(6) 0.040(2) Uani 1 d .
N2 N 0.0904(8) 0.3853(7) 0.2337(5) 0.038(2) Uani 1 d .
P P 0.2372(3) 0.0644(2) 0.2543(2) 0.0374(6) Uani 1 d .
O1 O 0.1716(8) 0.5238(7) 0.1344(5) 0.051(2) Uani 1 d .
Cl1 Cl 0.0965(3) 0.3758(3) 0.4412(2) 0.0541(7) Uani 1 d .
Cl2 Cl -0.0691(3) 0.2150(3) 0.3561(2) 0.0533(7) Uani 1 d .
Cl3 Cl 0.2637(3) 0.0594(2) 0.4724(2) 0.0468(6) Uani 1 d .
Cl4 Cl -0.5040(3) 0.6975(4) 0.0611(3) 0.0894(12) Uani 1 d .
C1 C 0.4736(12) 0.1989(12) 0.3741(9) 0.064(3) Uani 1 d .
H1A H 0.4832(12) 0.1303(12) 0.4233(9) 0.077 Uiso 1 calc R
C2 C 0.5859(14) 0.2325(15) 0.3501(12) 0.105(6) Uani 1 d .
H2A H 0.6732(14) 0.1866(15) 0.3851(12) 0.127 Uiso 1 calc R
C3 C 0.5801(13) 0.3325(13) 0.2756(11) 0.083(5) Uani 1 d .
H3A H 0.6592(13) 0.3554(13) 0.2619(11) 0.099 Uiso 1 calc R
C4 C 0.4525(12) 0.3942(12) 0.2244(9) 0.067(4) Uani 1 d .
H4A H 0.4431(12) 0.4585(12) 0.1721(9) 0.081 Uiso 1 calc R
C5 C 0.3380(10) 0.3603(9) 0.2511(7) 0.041(2) Uani 1 d .
C6 C 0.1899(10) 0.4329(9) 0.1991(7) 0.039(2) Uani 1 d .
C7 C -0.0545(10) 0.4590(9) 0.1932(6) 0.039(2) Uani 1 d .
C8 C -0.0889(11) 0.4606(10) 0.1055(7) 0.050(3) Uani 1 d .
H8A H -0.0181(11) 0.4123(10) 0.0728(7) 0.060 Uiso 1 calc R
C9 C -0.2279(12) 0.5335(12) 0.0652(8) 0.060(3) Uani 1 d .
H9A H -0.2507(12) 0.5334(12) 0.0061(8) 0.072 Uiso 1 calc R
C10 C -0.3302(10) 0.6049(11) 0.1129(8) 0.053(3) Uani 1 d .
C11 C -0.2995(12) 0.6051(11) 0.2010(8) 0.057(3) Uani 1 d .
H11A H -0.3701(12) 0.6545(11) 0.2333(8) 0.068 Uiso 1 calc R
C12 C -0.1621(12) 0.5306(11) 0.2396(8) 0.055(3) Uani 1 d .
H12A H -0.1410(12) 0.5286(11) 0.2995(8) 0.066 Uiso 1 calc R
C13 C 0.4343(12) 0.0081(10) 0.2513(8) 0.052(3) Uani 1 d .
C14 C 0.4993(14) 0.0850(14) 0.1918(9) 0.071(3) Uani 1 d .
H14A H 0.4404(14) 0.1607(14) 0.1513(9) 0.085 Uiso 1 calc R
C15 C 0.6437(16) 0.0493(19) 0.1935(13) 0.101(5) Uani 1 d .
H15A H 0.6849(16) 0.0979(19) 0.1527(13) 0.121 Uiso 1 calc R
C16 C 0.7319(17) -0.0609(23) 0.2567(15) 0.115(7) Uani 1 d .
H16A H 0.8320(17) -0.0847(23) 0.2582(15) 0.137 Uiso 1 calc R
C17 C 0.6726(15) -0.1371(15) 0.3184(11) 0.079(4) Uani 1 d .
H17A H 0.7315(15) -0.2115(15) 0.3600(11) 0.095 Uiso 1 calc R
C18 C 0.5199(12) -0.0957(11) 0.3144(9) 0.060(3) Uani 1 d .
H18A H 0.4773(12) -0.1414(11) 0.3565(9) 0.073 Uiso 1 calc R
C19 C 0.1569(13) 0.1153(10) 0.1386(7) 0.054(3) Uani 1 d .
C20 C 0.2372(23) 0.1125(19) 0.0614(10) 0.108(6) Uani 1 d .
H20A H 0.3372(23) 0.0890(19) 0.0667(10) 0.130 Uiso 1 calc R
C21 C 0.1649(32) 0.1457(21) -0.0240(11) 0.127(8) Uani 1 d .
H21A H 0.2180(32) 0.1442(21) -0.0757(11) 0.152 Uiso 1 calc R
C22 C 0.0212(30) 0.1797(17) -0.0334(13) 0.116(8) Uani 1 d .
H22A H -0.0255(30) 0.2026(17) -0.0908(13) 0.140 Uiso 1 calc R
C23 C -0.0547(24) 0.1802(21) 0.0418(16) 0.134(8) Uani 1 d .
H23A H -0.1538(24) 0.1991(21) 0.0360(16) 0.160 Uiso 1 calc R
C24 C 0.0110(16) 0.1534(15) 0.1273(10) 0.089(5) Uani 1 d .
H24A H -0.0453(16) 0.1616(15) 0.1773(10) 0.106 Uiso 1 calc R
C25 C 0.2030(10) -0.0837(8) 0.2953(6) 0.037(2) Uani 1 d .
C26 C 0.1296(12) -0.1063(10) 0.3713(7) 0.050(3) Uani 1 d .
H26A H 0.1001(12) -0.0488(10) 0.4085(7) 0.060 Uiso 1 calc R
C27 C 0.1003(15) -0.2166(12) 0.3916(9) 0.071(4) Uani 1 d .
H27A H 0.0497(15) -0.2330(12) 0.4425(9) 0.085 Uiso 1 calc R
C28 C 0.1443(16) -0.3007(12) 0.3381(9) 0.073(4) Uani 1 d .
H28A H 0.1246(16) -0.3747(12) 0.3530(9) 0.087 Uiso 1 calc R
C29 C 0.2177(15) -0.2781(11) 0.2623(9) 0.068(3) Uani 1 d .
H29A H 0.2462(15) -0.3353(11) 0.2249(9) 0.082 Uiso 1 calc R
C30 C 0.2480(13) -0.1715(10) 0.2426(8) 0.053(3) Uani 1 d .
H30A H 0.3006(13) -0.1571(10) 0.1923(8) 0.064 Uiso 1 calc R
O2 O 0.5834(14) -0.4369(13) 0.4517(10) 0.128(4) Uiso 1 d .
H2C H 0.5906(14) -0.4551(13) 0.5171(10) 0.153 Uiso 1 d R
H2B H 0.6293(14) -0.5084(13) 0.4248(10) 0.153 Uiso 1 d R

loop_
_atom_type_symbol
_atom_type_description
_atom_type_scat_dispersion_real
_atom_type_scat_dispersion_imag
_atom_type_scat_source
C C 0.0033 0.0016 'International Tables Vol C Tables 4.2.6.8 and 6.1.1.4'
H H 0.0000 0.0000 'International Tables Vol C Tables 4.2.6.8 and 6.1.1.4'
N N 0.0061 0.0033 'International Tables Vol C Tables 4.2.6.8 and 6.1.1.4'
O O 0.0106 0.0060 'International Tables Vol C Tables 4.2.6.8 and 6.1.1.4'
P P 0.1023 0.0942 'International Tables Vol C Tables 4.2.6.8 and 6.1.1.4'
Cl Cl 0.1484 0.1585 'International Tables Vol C Tables 4.2.6.8 and 6.1.1.4'
Re Re -1.0185 7.2310 'International Tables Vol C Tables 4.2.6.8 and 6.1.1.4'

loop_
_geom_angle_atom_site_label_1
_geom_angle_atom_site_label_2
_geom_angle_atom_site_label_3
_geom_angle
_geom_angle_publ_flag
N2 Re N1 78.2(3) y
N2 Re Cl2 95.1(2) y
N1 Re Cl2 173.2(2) y
N2 Re Cl1 90.2(2) y
N1 Re Cl1 86.0(2) y
Cl2 Re Cl1 94.42(11) y
N2 Re Cl3 170.1(2) y
N1 Re Cl3 92.0(2) y
Cl2 Re Cl3 94.77(11) y
Cl1 Re Cl3 90.53(11) y
N2 Re P 93.7(2) y
N1 Re P 90.7(2) y
Cl2 Re P 89.37(10) y
Cl1 Re P 174.29(9) y
Cl3 Re P 84.89(10) y
C5 N1 C1 119.6(8) ?
C5 N1 Re 114.5(6) y
C1 N1 Re 125.7(7) ?
C6 N2 C7 114.6(7) ?
C6 N2 Re 118.2(6) y
C7 N2 Re 126.6(6) ?
C19 P C13 109.2(5) ?
C19 P C25 99.8(5) ?
C13 P C25 104.3(5) ?
C19 P Re 116.0(4) ?
C13 P Re 108.3(4) ?
C25 P Re 118.3(3) ?
C2 C1 N1 118.1(11) ?
C1 C2 C3 123.9(12) ?
C4 C3 C2 116.3(11) ?
C3 C4 C5 118.9(11) ?
N1 C5 C4 123.1(9) ?
N1 C5 C6 116.3(8) y
C4 C5 C6 120.6(9) ?
O1 C6 N2 127.1(9) y
O1 C6 C5 120.2(9) y
N2 C6 C5 112.7(8) y
C12 C7 C8 117.9(9) ?
C12 C7 N2 121.6(9) ?
C8 C7 N2 120.5(9) ?
C7 C8 C9 120.9(10) ?
C10 C9 C8 119.2(10) ?
C9 C10 C11 121.4(10) ?
C9 C10 Cl4 118.8(9) ?
C11 C10 Cl4 119.8(8) ?
C12 C11 C10 118.1(10) ?
C11 C12 C7 122.4(10) ?
C18 C13 C14 118.9(11) ?
C18 C13 P 120.0(9) ?
C14 C13 P 120.3(9) ?
C15 C14 C13 120.9(14) ?
C14 C15 C16 119.6(16) ?
C15 C16 C17 121.4(14) ?
C16 C17 C18 117.1(14) ?
C13 C18 C17 121.8(14) ?
C24 C19 C20 118.5(13) ?
C24 C19 P 117.7(10) ?
C20 C19 P 123.8(11) ?
C19 C20 C21 118.9(19) ?
C22 C21 C20 121.7(20) ?
C21 C22 C23 118.8(17) ?
C22 C23 C24 121.6(20) ?
C19 C24 C23 120.4(17) ?
C26 C25 C30 119.6(9) ?
C26 C25 P 123.7(8) ?
C30 C25 P 116.6(8) ?
C25 C26 C27 118.5(11) ?
C28 C27 C26 120.7(12) ?
C27 C28 C29 120.7(12) ?
C30 C29 C28 118.9(12) ?
C29 C30 C25 121.5(11) ?

loop_
_geom_bond_atom_site_label_1
_geom_bond_atom_site_label_2
_geom_bond_distance
_geom_bond_publ_flag
Re N2 2.061(7) y
Re N1 2.123(7) y
Re Cl2 2.300(3) y
Re Cl1 2.331(3) y
Re Cl3 2.345(3) y
Re P 2.549(3) y
N1 C5 1.336(12) y
N1 C1 1.346(13) ?
N2 C6 1.349(12) y
N2 C7 1.436(12) ?
P C19 1.816(11) ?
P C13 1.825(11) ?
P C25 1.841(9) ?
O1 C6 1.217(11) y
Cl4 C10 1.744(10) ?
C1 C2 1.34(2) ?
C2 C3 1.40(2) ?
C3 C4 1.36(2) ?
C4 C5 1.367(14) ?
C5 C6 1.524(13) ?
C7 C12 1.372(14) ?
C7 C8 1.377(14) ?
C8 C9 1.387(15) ?
C9 C10 1.36(2) ?
C10 C11 1.38(2) ?
C11 C12 1.369(15) ?
C13 C18 1.35(2) ?
C13 C14 1.43(2) ?
C14 C15 1.34(2) ?
C15 C16 1.39(3) ?
C16 C17 1.41(3) ?
C17 C18 1.41(2) ?
C19 C24 1.35(2) ?
C19 C20 1.40(2) ?
C20 C21 1.40(2) ?
C21 C22 1.34(3) ?
C22 C23 1.35(3) ?
C23 C24 1.38(2) ?
C25 C26 1.371(14) ?
C25 C30 1.375(13) ?
C26 C27 1.39(2) ?
C27 C28 1.35(2) ?
C28 C29 1.37(2) ?
C29 C30 1.35(2) ?
